data_4020143
loop_
_publ_author_name
'Michael J. Marsella'
'Kunsang Yoon'
'Samia Estassi'
'Fook S. Tham'
'Dan B. Borchardt'
'Binh H. Bui'
'Peter R. Schreiner'

_journal_name_full 'Journal of Organic Chemistry'
_journal_page_first 1881
_journal_page_last 1884
_journal_paper_doi 10.1021/jo0485132
_journal_volume 70
_journal_year 2005
_chemical_formula_sum 'C53 H46'
_chemical_formula_weight 682.90
_space_group_IT_number 14
_symmetry_cell_setting monoclinic
_symmetry_space_group_name_Hall '-P 2ybc'
_symmetry_space_group_name_H-M 'P 1 21/c 1'
_atom_sites_solution_hydrogens geom
_atom_sites_solution_primary direct
_atom_sites_solution_secondary difmap
_cell_angle_alpha 90.00
_cell_angle_beta 106.831(4)
_cell_angle_gamma 90.00
_cell_formula_units_Z 4
_cell_length_a 16.469(3)
_cell_length_b 9.1484(16)
_cell_length_c 25.911(4)
_cell_measurement_temperature 223(2)
_cell_volume 3736.6(11)
_diffrn_ambient_temperature 223(2)
_diffrn_detector_area_resol_mean ?
_diffrn_measurement_device_type 'CCD area detector'
_diffrn_measurement_method 'phi and omega scans'
_diffrn_radiation_monochromator graphite
_diffrn_radiation_source 'Normal-focus sealed tube'
_diffrn_radiation_type MoK\a
_diffrn_radiation_wavelength 0.71073
_diffrn_reflns_av_R_equivalents 0.0434
_diffrn_reflns_av_sigmaI/netI 0.0448
_diffrn_reflns_limit_h_max 19
_diffrn_reflns_limit_h_min -14
_diffrn_reflns_limit_k_max 10
_diffrn_reflns_limit_k_min -10
_diffrn_reflns_limit_l_max 27
_diffrn_reflns_limit_l_min -30
_diffrn_reflns_number 20494
_diffrn_reflns_theta_max 24.71
_diffrn_reflns_theta_min 1.29
_diffrn_standards_decay_% ?
_diffrn_standards_interval_count ?
_diffrn_standards_interval_time ?
_diffrn_standards_number ?
_exptl_absorpt_coefficient_mu 0.068
_exptl_absorpt_correction_T_max 0.9925
_exptl_absorpt_correction_T_min 0.9686
_exptl_absorpt_correction_type SADABS
_exptl_absorpt_process_details ?
_exptl_crystal_colour yellow
_exptl_crystal_density_diffrn 1.214
_exptl_crystal_density_meas 0
_exptl_crystal_density_method 'not measured'
_exptl_crystal_description Prism
_exptl_crystal_F_000 1456
_exptl_crystal_size_max 0.47
_exptl_crystal_size_mid 0.36
_exptl_crystal_size_min 0.11
_refine_ls_extinction_coef ?
_refine_ls_extinction_method none
_refine_ls_goodness_of_fit_ref 1.041
_refine_ls_hydrogen_treatment mixed
_refine_ls_matrix_type full
_refine_ls_number_parameters 511
_refine_ls_number_reflns 6365
_refine_ls_number_restraints 8
_refine_ls_restrained_S_all 1.041
_refine_ls_R_factor_all 0.0868
_refine_ls_R_factor_gt 0.0623
_refine_ls_shift/su_max 0.000
_refine_ls_shift/su_mean 0.000
_refine_ls_structure_factor_coef Fsqd
_refine_ls_weighting_details 'calc w=1/[\s^2^(Fo^2^)+(0.0962P)^2^+1.9164P] where P=(Fo^2^+2Fc^2^)/3'
_refine_ls_weighting_scheme calc
_refine_ls_wR_factor_gt 0.1580
_refine_ls_wR_factor_ref 0.1788
_reflns_number_gt 4586
_reflns_number_total 6365
_reflns_threshold_expression >2sigma(I)
_cod_depositor_comments
;
The following automatic conversions were performed:
'_symmetry_cell_setting' value 'Monoclinic' changed to 'monoclinic'
according to '/home/saulius/struct/CIF-dictionaries/cif_core.dic'
dictionary named 'cif_core.dic' version 2.4.1 from 2010-06-29.

Automatic conversion script
Id: cif_fix_enum 1527 2010-12-29 10:47:43Z saulius 
;
_cod_original_sg_symbol_H-M 'P 21/c'
_cod_database_code 4020143

loop_
_symmetry_equiv_pos_as_xyz
'x, y, z'
'-x, y+1/2, -z+1/2'
'-x, -y, -z'
'x, -y-1/2, z-1/2'

loop_
_atom_site_label
_atom_site_type_symbol
_atom_site_fract_x
_atom_site_fract_y
_atom_site_fract_z
_atom_site_U_iso_or_equiv
_atom_site_adp_type
_atom_site_occupancy
_atom_site_symmetry_multiplicity
_atom_site_calc_flag
_atom_site_refinement_flags
_atom_site_disorder_assembly
_atom_site_disorder_group
C1 C 0.31776(18) 0.4046(3) 0.46757(11) 0.0453(7) Uani 1 1 d . . .
H1 H 0.3450 0.4434 0.4434 0.054 Uiso 1 1 calc R . .
C2 C 0.3457(2) 0.2762(4) 0.49279(14) 0.0638(9) Uani 1 1 d . . .
H2 H 0.3916 0.2275 0.4858 0.077 Uiso 1 1 calc R . .
C3 C 0.3067(3) 0.2165(4) 0.52889(16) 0.0760(11) Uani 1 1 d . . .
H3 H 0.3252 0.1259 0.5452 0.091 Uiso 1 1 calc R . .
C4 C 0.2426(3) 0.2870(4) 0.54075(13) 0.0674(10) Uani 1 1 d . . .
H4 H 0.2178 0.2458 0.5658 0.081 Uiso 1 1 calc R . .
C4A C 0.2111(2) 0.4246(3) 0.51573(11) 0.0478(7) Uani 1 1 d . . .
C5 C 0.0408(2) 0.6992(4) 0.50912(15) 0.0648(10) Uani 1 1 d . . .
H5 H 0.0165 0.6614 0.5350 0.078 Uiso 1 1 calc R . .
C6 C 0.0077(2) 0.8213(5) 0.48149(16) 0.0715(11) Uani 1 1 d . . .
H6 H -0.0408 0.8647 0.4871 0.086 Uiso 1 1 calc R . .
C7 C 0.0459(2) 0.8842(4) 0.44414(14) 0.0621(9) Uani 1 1 d . . .
H7 H 0.0240 0.9713 0.4262 0.075 Uiso 1 1 calc R . .
C8 C 0.11367(19) 0.8193(3) 0.43432(12) 0.0460(7) Uani 1 1 d . . .
H8 H 0.1387 0.8626 0.4098 0.055 Uiso 1 1 calc R . .
C8A C 0.14798(17) 0.6860(3) 0.46060(10) 0.0390(6) Uani 1 1 d . . .
C9 C 0.1442(2) 0.4981(4) 0.52640(11) 0.0550(9) Uani 1 1 d . . .
H9 H 0.1202 0.4598 0.5523 0.066 Uiso 1 1 calc R . .
C9A C 0.11148(19) 0.6274(4) 0.49981(11) 0.0485(8) Uani 1 1 d . . .
C10 C 0.21450(16) 0.6109(3) 0.44818(10) 0.0330(6) Uani 1 1 d . . .
C10A C 0.24845(17) 0.4819(3) 0.47681(10) 0.0383(6) Uani 1 1 d . . .
C11 C 0.24292(15) 0.6572(2) 0.40155(9) 0.0289(5) Uani 1 1 d . . .
C12 C 0.30616(15) 0.7470(2) 0.39984(9) 0.0289(5) Uani 1 1 d . . .
C13 C 0.37070(16) 0.8416(3) 0.43827(10) 0.0341(6) Uani 1 1 d . . .
H13A H 0.4077 0.7838 0.4676 0.041 Uiso 1 1 calc R . .
H13B H 0.3435 0.9188 0.4536 0.041 Uiso 1 1 calc R . .
C14 C 0.41911(15) 0.9041(2) 0.40185(9) 0.0288(5) Uani 1 1 d . . .
C15 C 0.48878(15) 0.9962(3) 0.41602(10) 0.0318(6) Uani 1 1 d . . .
H15 H 0.5084 1.0307 0.4516 0.038 Uiso 1 1 calc R . .
C16 C 0.53066(15) 1.0391(3) 0.37868(10) 0.0326(6) Uani 1 1 d . A .
C17 C 0.50142(15) 0.9851(2) 0.32566(10) 0.0320(6) Uani 1 1 d . A .
C18 C 0.42952(15) 0.8955(2) 0.31122(10) 0.0306(5) Uani 1 1 d . . .
H18 H 0.4093 0.8617 0.2755 0.037 Uiso 1 1 calc R . .
C19 C 0.38712(14) 0.8550(2) 0.34828(9) 0.0273(5) Uani 1 1 d . . .
C20 C 0.31335(14) 0.7601(2) 0.34534(9) 0.0265(5) Uani 1 1 d . . .
C21 C 0.25160(15) 0.6812(2) 0.31044(9) 0.0271(5) Uani 1 1 d . . .
C22 C 0.22727(15) 0.6753(3) 0.25146(9) 0.0290(5) Uani 1 1 d . . .
C23 C 0.18318(17) 0.5574(3) 0.22234(11) 0.0404(6) Uani 1 1 d . . .
H23 H 0.1701 0.4772 0.2412 0.048 Uiso 1 1 calc R . .
C24 C 0.1583(2) 0.5550(3) 0.16727(11) 0.0511(8) Uani 1 1 d . . .
H24 H 0.1293 0.4732 0.1489 0.061 Uiso 1 1 calc R . .
C25 C 0.17552(19) 0.6717(4) 0.13834(11) 0.0506(8) Uani 1 1 d . . .
H25 H 0.1590 0.6697 0.1004 0.061 Uiso 1 1 calc R . .
C26 C 0.21737(18) 0.7911(3) 0.16602(11) 0.0455(7) Uani 1 1 d . . .
H26 H 0.2292 0.8715 0.1468 0.055 Uiso 1 1 calc R . .
C27 C 0.24207(16) 0.7942(3) 0.22139(10) 0.0369(6) Uani 1 1 d . . .
H27 H 0.2694 0.8777 0.2394 0.044 Uiso 1 1 calc R . .
C28 C 0.60591(17) 1.1414(3) 0.39670(12) 0.0410(6) Uani 1 1 d D . .
H28A H 0.6504 1.1077 0.3813 0.049 Uiso 0.933(4) 1 calc PR A 3
H28B H 0.6286 1.1360 0.4360 0.049 Uiso 0.933(4) 1 calc PR A 3
H28C H 0.6312 1.1528 0.3670 0.049 Uiso 0.067(4) 1 calc PR A 4
H28D H 0.6486 1.0961 0.4269 0.049 Uiso 0.067(4) 1 calc PR A 4
C29 C 0.5851(2) 1.3021(3) 0.38037(14) 0.0441(8) Uani 0.933(4) 1 d PD A 3
H29A H 0.6382 1.3574 0.3881 0.053 Uiso 0.933(4) 1 calc PR A 3
H29B H 0.5578 1.3066 0.3414 0.053 Uiso 0.933(4) 1 calc PR A 3
C30 C 0.5280(2) 1.3739(3) 0.40876(14) 0.0490(9) Uani 0.933(4) 1 d PD A 3
H30A H 0.5555 1.3716 0.4477 0.059 Uiso 0.933(4) 1 calc PR A 3
H30B H 0.4750 1.3184 0.4015 0.059 Uiso 0.933(4) 1 calc PR A 3
C31 C 0.5076(3) 1.5322(4) 0.39094(18) 0.0622(11) Uani 0.933(4) 1 d PD A 3
H31A H 0.5595 1.5890 0.4000 0.093 Uiso 0.933(4) 1 calc PR A 3
H31B H 0.4689 1.5727 0.4092 0.093 Uiso 0.933(4) 1 calc PR A 3
H31C H 0.4813 1.5353 0.3523 0.093 Uiso 0.933(4) 1 calc PR A 3
C29D C 0.585(3) 1.295(2) 0.4143(15) 0.0441(8) Uani 0.067(4) 1 d PD A 4
H29C H 0.5469 1.2844 0.4373 0.053 Uiso 0.067(4) 1 calc PR A 4
H29D H 0.6369 1.3422 0.4357 0.053 Uiso 0.067(4) 1 calc PR A 4
C30D C 0.542(3) 1.391(4) 0.3666(15) 0.0490(9) Uani 0.067(4) 1 d PD A 4
H30C H 0.4825 1.3619 0.3517 0.059 Uiso 0.067(4) 1 calc PR A 4
H30D H 0.5703 1.3795 0.3384 0.059 Uiso 0.067(4) 1 calc PR A 4
C31D C 0.547(4) 1.552(3) 0.385(2) 0.0622(11) Uani 0.067(4) 1 d PD A 4
H31D H 0.5024 1.6076 0.3604 0.093 Uiso 0.067(4) 1 calc PR A 4
H31E H 0.6018 1.5919 0.3858 0.093 Uiso 0.067(4) 1 calc PR A 4
H31F H 0.5402 1.5567 0.4211 0.093 Uiso 0.067(4) 1 calc PR A 4
C32 C 0.54709(17) 1.0122(3) 0.28376(11) 0.0395(6) Uani 1 1 d D . .
H32A H 0.5893 1.0896 0.2965 0.047 Uiso 0.872(8) 1 calc PR B 1
H32B H 0.5062 1.0462 0.2504 0.047 Uiso 0.872(8) 1 calc PR B 1
H32C H 0.5612 1.1161 0.2829 0.047 Uiso 0.128(8) 1 d PR B 2
H32D H 0.5110 0.9840 0.2480 0.047 Uiso 0.128(8) 1 d PR B 2
C33 C 0.5917(2) 0.8741(4) 0.27170(15) 0.0394(10) Uani 0.872(8) 1 d PD B 1
H33A H 0.5487 0.7999 0.2561 0.047 Uiso 0.872(8) 1 calc PR B 1
H33B H 0.6207 0.8980 0.2447 0.047 Uiso 0.872(8) 1 calc PR B 1
C34 C 0.6551(2) 0.8104(4) 0.32032(15) 0.0482(11) Uani 0.872(8) 1 d PD B 1
H34A H 0.6265 0.7884 0.3478 0.058 Uiso 0.872(8) 1 calc PR B 1
H34B H 0.6992 0.8832 0.3354 0.058 Uiso 0.872(8) 1 calc PR B 1
C35 C 0.6963(2) 0.6724(4) 0.30761(15) 0.0690(10) Uani 0.872(8) 1 d PRD B 1
H35A H 0.6531 0.5989 0.2936 0.103 Uiso 0.872(8) 1 calc PR B 1
H35B H 0.7368 0.6363 0.3402 0.103 Uiso 0.872(8) 1 calc PR B 1
H35C H 0.7254 0.6938 0.2809 0.103 Uiso 0.872(8) 1 calc PR B 1
C33D C 0.6278(11) 0.919(2) 0.2994(12) 0.069(10) Uani 0.128(8) 1 d PD B 2
H33C H 0.6657 0.9495 0.2785 0.083 Uiso 0.128(8) 1 calc PR B 2
H33D H 0.6576 0.9330 0.3377 0.083 Uiso 0.128(8) 1 calc PR B 2
C34D C 0.6060(15) 0.761(3) 0.2890(12) 0.069(10) Uani 0.128(8) 1 d PD B 2
H34C H 0.5751 0.7458 0.2509 0.082 Uiso 0.128(8) 1 calc PR B 2
H34D H 0.5701 0.7279 0.3110 0.082 Uiso 0.128(8) 1 calc PR B 2
C35D C 0.6898(19) 0.675(3) 0.3038(16) 0.0690(10) Uani 0.128(8) 1 d PD B 2
H35D H 0.6941 0.6199 0.2726 0.103 Uiso 0.128(8) 1 calc PR B 2
H35E H 0.6911 0.6075 0.3330 0.103 Uiso 0.128(8) 1 calc PR B 2
H35F H 0.7371 0.7420 0.3151 0.103 Uiso 0.128(8) 1 calc PR B 2
C1' C 0.28386(16) 0.3717(3) 0.33549(10) 0.0337(6) Uani 1 1 d . . .
H1' H 0.3255 0.4329 0.3287 0.040 Uiso 1 1 calc R . .
C2' C 0.29635(18) 0.2207(3) 0.33758(11) 0.0415(6) Uani 1 1 d . . .
H2' H 0.3461 0.1801 0.3328 0.050 Uiso 1 1 calc R . .
C3' C 0.23421(18) 0.1320(3) 0.34680(12) 0.0475(7) Uani 1 1 d . . .
H3' H 0.2414 0.0300 0.3479 0.057 Uiso 1 1 calc R . .
C4' C 0.16237(18) 0.1910(3) 0.35430(12) 0.0446(7) Uani 1 1 d . . .
H4' H 0.1207 0.1287 0.3604 0.054 Uiso 1 1 calc R . .
C5' C 0.14951(16) 0.3430(3) 0.35306(10) 0.0336(6) Uani 1 1 d . . .
C6' C 0.07066(16) 0.4036(3) 0.36226(11) 0.0375(6) Uani 1 1 d . . .
H6'1 H 0.0796 0.4156 0.4011 0.045 Uiso 1 1 calc R . .
H6'2 H 0.0243 0.3336 0.3489 0.045 Uiso 1 1 calc R . .
C7' C 0.04517(15) 0.5490(3) 0.33461(10) 0.0328(6) Uani 1 1 d . . .
C8' C -0.03929(17) 0.5892(3) 0.31809(12) 0.0444(7) Uani 1 1 d . . .
H8' H -0.0803 0.5254 0.3242 0.053 Uiso 1 1 calc R . .
C9' C -0.06481(18) 0.7214(3) 0.29276(14) 0.0526(8) Uani 1 1 d . . .
H9' H -0.1225 0.7470 0.2814 0.063 Uiso 1 1 calc R . .
C10' C -0.00402(17) 0.8153(3) 0.28447(12) 0.0447(7) Uani 1 1 d . . .
H10' H -0.0204 0.9067 0.2682 0.054 Uiso 1 1 calc R . .
C11' C 0.07977(16) 0.7762(3) 0.29973(10) 0.0345(6) Uani 1 1 d . . .
H11' H 0.1201 0.8406 0.2931 0.041 Uiso 1 1 calc R . .
C12' C 0.10651(15) 0.6417(2) 0.32509(10) 0.0294(5) Uani 1 1 d . . .
C13' C 0.20055(15) 0.6012(2) 0.34331(9) 0.0272(5) Uani 1 1 d . . .
C14' C 0.21145(15) 0.4331(2) 0.34319(9) 0.0285(5) Uani 1 1 d . . .

loop_
_atom_site_aniso_label
_atom_site_aniso_U_11
_atom_site_aniso_U_22
_atom_site_aniso_U_33
_atom_site_aniso_U_23
_atom_site_aniso_U_13
_atom_site_aniso_U_12
C1 0.0508(17) 0.0362(15) 0.0437(15) 0.0074(12) 0.0054(13) 0.0040(13)
C2 0.076(2) 0.048(2) 0.0585(19) 0.0164(16) 0.0045(17) 0.0135(17)
C3 0.095(3) 0.049(2) 0.073(2) 0.0286(19) 0.006(2) 0.007(2)
C4 0.090(3) 0.057(2) 0.0465(18) 0.0235(16) 0.0060(18) -0.021(2)
C4A 0.0588(19) 0.0452(17) 0.0370(15) 0.0062(13) 0.0100(14) -0.0169(15)
C5 0.065(2) 0.075(3) 0.066(2) -0.0289(19) 0.0374(18) -0.0250(19)
C6 0.057(2) 0.079(3) 0.089(3) -0.041(2) 0.037(2) -0.0021(19)
C7 0.067(2) 0.054(2) 0.070(2) -0.0193(17) 0.0272(18) 0.0121(16)
C8 0.0556(18) 0.0369(16) 0.0491(16) -0.0077(13) 0.0210(14) 0.0032(13)
C8A 0.0462(15) 0.0359(15) 0.0366(14) -0.0066(11) 0.0148(12) -0.0089(12)
C9 0.071(2) 0.063(2) 0.0347(15) 0.0006(14) 0.0203(15) -0.0311(17)
C9A 0.0525(17) 0.0556(19) 0.0420(16) -0.0144(14) 0.0209(14) -0.0207(15)
C10 0.0413(14) 0.0250(13) 0.0331(13) -0.0005(10) 0.0114(11) -0.0067(11)
C10A 0.0476(15) 0.0334(14) 0.0302(13) 0.0031(11) 0.0053(11) -0.0097(12)
C11 0.0358(13) 0.0174(11) 0.0346(13) 0.0039(10) 0.0115(11) 0.0036(10)
C12 0.0342(13) 0.0179(11) 0.0356(13) 0.0009(10) 0.0116(10) 0.0036(10)
C13 0.0408(14) 0.0259(13) 0.0354(13) -0.0005(10) 0.0108(11) -0.0029(11)
C14 0.0328(13) 0.0179(11) 0.0360(13) 0.0000(10) 0.0103(10) 0.0019(10)
C15 0.0370(13) 0.0203(12) 0.0350(13) -0.0005(10) 0.0052(11) -0.0014(10)
C16 0.0324(13) 0.0193(12) 0.0459(15) 0.0025(11) 0.0111(11) 0.0015(10)
C17 0.0333(13) 0.0183(12) 0.0454(14) 0.0048(10) 0.0128(11) 0.0022(10)
C18 0.0351(13) 0.0209(12) 0.0361(13) 0.0010(10) 0.0108(11) 0.0021(10)
C19 0.0313(12) 0.0139(11) 0.0371(13) 0.0017(9) 0.0107(10) 0.0021(9)
C20 0.0312(12) 0.0139(11) 0.0336(12) 0.0015(9) 0.0080(10) 0.0043(9)
C21 0.0316(12) 0.0145(11) 0.0361(13) 0.0028(10) 0.0110(10) 0.0010(9)
C22 0.0298(12) 0.0239(12) 0.0345(13) -0.0010(10) 0.0112(10) -0.0007(10)
C23 0.0487(16) 0.0270(13) 0.0426(15) -0.0009(11) 0.0088(12) -0.0087(12)
C24 0.0623(19) 0.0406(17) 0.0435(16) -0.0054(13) 0.0046(14) -0.0105(14)
C25 0.0573(18) 0.056(2) 0.0330(14) 0.0019(13) 0.0051(13) 0.0032(15)
C26 0.0503(17) 0.0449(17) 0.0419(15) 0.0124(13) 0.0140(13) -0.0017(13)
C27 0.0414(15) 0.0280(13) 0.0400(14) 0.0050(11) 0.0097(12) -0.0049(11)
C28 0.0408(15) 0.0268(13) 0.0549(16) 0.0006(12) 0.0131(13) -0.0055(11)
C29 0.0521(18) 0.0252(15) 0.055(2) 0.0021(14) 0.0150(16) -0.0093(13)
C30 0.0545(19) 0.0296(16) 0.061(2) 0.0040(14) 0.0139(16) -0.0007(14)
C31 0.061(2) 0.0284(17) 0.093(3) 0.0024(17) 0.016(2) -0.0013(16)
C29D 0.0521(18) 0.0252(15) 0.055(2) 0.0021(14) 0.0150(16) -0.0093(13)
C30D 0.0545(19) 0.0296(16) 0.061(2) 0.0040(14) 0.0139(16) -0.0007(14)
C31D 0.061(2) 0.0284(17) 0.093(3) 0.0024(17) 0.016(2) -0.0013(16)
C32 0.0410(15) 0.0290(14) 0.0517(16) 0.0054(12) 0.0187(13) -0.0030(11)
C33 0.047(2) 0.037(2) 0.040(2) -0.0005(16) 0.0211(17) -0.0018(16)
C34 0.050(2) 0.040(2) 0.057(2) -0.0011(18) 0.0181(19) 0.0078(17)
C35 0.074(2) 0.054(2) 0.082(3) 0.0002(19) 0.028(2) 0.0221(19)
C33D 0.07(2) 0.09(3) 0.038(15) -0.018(16) 0.001(14) -0.028(19)
C34D 0.051(17) 0.08(2) 0.064(18) 0.017(17) -0.003(14) 0.002(16)
C35D 0.074(2) 0.054(2) 0.082(3) 0.0002(19) 0.028(2) 0.0221(19)
C1' 0.0348(13) 0.0232(13) 0.0433(14) 0.0011(11) 0.0116(11) 0.0011(10)
C2' 0.0420(15) 0.0257(14) 0.0567(17) 0.0017(12) 0.0143(13) 0.0097(12)
C3' 0.0510(17) 0.0169(13) 0.072(2) 0.0032(13) 0.0135(15) 0.0048(12)
C4' 0.0456(16) 0.0171(12) 0.0703(19) 0.0097(12) 0.0155(14) -0.0033(11)
C5' 0.0365(13) 0.0195(12) 0.0441(14) 0.0054(10) 0.0107(11) 0.0015(10)
C6' 0.0363(14) 0.0232(13) 0.0553(16) 0.0070(11) 0.0169(12) -0.0036(10)
C7' 0.0352(14) 0.0223(12) 0.0430(14) 0.0003(11) 0.0146(11) 0.0016(10)
C8' 0.0358(14) 0.0321(15) 0.0683(19) 0.0011(13) 0.0198(14) -0.0043(12)
C9' 0.0376(15) 0.0401(17) 0.079(2) 0.0105(15) 0.0151(15) 0.0133(13)
C10' 0.0431(16) 0.0289(14) 0.0609(18) 0.0124(13) 0.0133(14) 0.0109(12)
C11' 0.0405(14) 0.0220(12) 0.0420(14) 0.0050(11) 0.0135(12) 0.0024(11)
C12' 0.0342(13) 0.0176(11) 0.0375(13) -0.0016(10) 0.0121(11) 0.0010(10)
C13' 0.0335(13) 0.0147(11) 0.0351(13) 0.0003(9) 0.0125(10) -0.0012(9)
C14' 0.0335(13) 0.0155(11) 0.0359(13) 0.0024(10) 0.0090(10) -0.0006(10)
